data_7151596
loop_
_publ_author_name
'Kodato, Shinichi'
'Linders, Joannes T. M.'
'Gu, Xiao-Hui'
'Yamada, Koichiro'
'Flippen-Anderson, Judith L'
'Deschamps, Jeffrey R.'
'Jacobson, Arthur E.'
'Rice, Kenner C.'

_publ_section_title
;
 Synthesis of
 rac-(1R,4aR,9aR)-2-methyl-1,3,4,9a-tetrahydro-2H-1,4a-propanobenzofuro[2,3-c]pyridin-6-ol.
 An unusual double rearrangement leading to the ortho- and para-f
 oxide-bridged phenylmorphan isomers.
;
_journal_issue 3
_journal_name_full 'Organic &amp; biomolecular chemistry'
_journal_page_first 330
_journal_page_last 336
_journal_paper_doi 10.1039/b312633c
_journal_volume 2
_journal_year 2004
_chemical_formula_moiety 'C15 H20 N O2, Br'
_chemical_formula_sum 'C15 H20 Br N O2'
_chemical_formula_weight 326.23
_chemical_name_systematic
;
?
;
_space_group_IT_number 2
_symmetry_cell_setting triclinic
_symmetry_space_group_name_Hall '-P 1'
_symmetry_space_group_name_H-M 'P -1'
_atom_sites_solution_hydrogens geom
_atom_sites_solution_primary direct
_atom_sites_solution_secondary difmap
_audit_creation_method SHELXL-97
_cell_angle_alpha 103.14(2)
_cell_angle_beta 97.91(2)
_cell_angle_gamma 103.65(2)
_cell_formula_units_Z 4
_cell_length_a 10.841(2)
_cell_length_b 11.998(3)
_cell_length_c 12.157(3)
_cell_measurement_reflns_used 25
_cell_measurement_temperature 293(2)
_cell_volume 1465.5(6)
_computing_cell_refinement 'Siemens XSCANS'
_computing_data_collection 'Siemens XSCANS'
_computing_data_reduction 'Siemens XSCANS'
_computing_molecular_graphics 'Bruker Shelxtl v6.10 (Bruker, 2000)'
_computing_publication_material 'Bruker Shelxtl v6.10 (Bruker, 2000)'
_computing_structure_refinement 'Bruker Shelxtl v6.10 (Bruker, 2000)'
_computing_structure_solution 'SHELXS-97 (Sheldrick, 1990)'
_diffrn_ambient_temperature 293(2)
_diffrn_measured_fraction_theta_full 0.942
_diffrn_measured_fraction_theta_max 0.942
_diffrn_measurement_device 'Siemens P4'
_diffrn_measurement_method '2\q/\w scans'
_diffrn_radiation_monochromator graphite
_diffrn_radiation_source 'sealed tube'
_diffrn_radiation_type MoK\a
_diffrn_radiation_wavelength 0.71073
_diffrn_reflns_av_R_equivalents 0.0264
_diffrn_reflns_av_sigmaI/netI 0.0835
_diffrn_reflns_limit_h_max 12
_diffrn_reflns_limit_h_min -12
_diffrn_reflns_limit_k_max 13
_diffrn_reflns_limit_k_min -14
_diffrn_reflns_limit_l_max 14
_diffrn_reflns_limit_l_min 0
_diffrn_reflns_number 5233
_diffrn_reflns_theta_full 25.05
_diffrn_reflns_theta_max 25.05
_diffrn_reflns_theta_min 1.81
_diffrn_standards_decay_% 0
_diffrn_standards_interval_count 97
_diffrn_standards_number 3
_exptl_absorpt_coefficient_mu 2.803
_exptl_absorpt_correction_T_max 0.870
_exptl_absorpt_correction_T_min 0.616
_exptl_absorpt_correction_type psi-scan
_exptl_absorpt_process_details 'Bruker XPREP v5.1 (Bruker, 1997)'
_exptl_crystal_colour colorless
_exptl_crystal_density_diffrn 1.479
_exptl_crystal_density_method 'not measured'
_exptl_crystal_description plate
_exptl_crystal_F_000 672
_exptl_crystal_size_max 0.56
_exptl_crystal_size_mid 0.22
_exptl_crystal_size_min 0.09
_refine_diff_density_max 0.828
_refine_diff_density_min -0.497
_refine_diff_density_rms 0.117
_refine_ls_extinction_method none
_refine_ls_goodness_of_fit_ref 1.110
_refine_ls_hydrogen_treatment mixed
_refine_ls_matrix_type full
_refine_ls_number_parameters 343
_refine_ls_number_reflns 4895
_refine_ls_number_restraints 0
_refine_ls_restrained_S_all 1.110
_refine_ls_R_factor_all 0.1402
_refine_ls_R_factor_gt 0.0754
_refine_ls_shift/su_max 0.000
_refine_ls_shift/su_mean 0.000
_refine_ls_structure_factor_coef Fsqd
_refine_ls_weighting_details 'calc w=1/[\s^2^(Fo^2^)+(0.0595P)^2^+9.1372P] where P=(Fo^2^+2Fc^2^)/3'
_refine_ls_weighting_scheme calc
_refine_ls_wR_factor_gt 0.1702
_refine_ls_wR_factor_ref 0.2017
_reflns_number_gt 2908
_reflns_number_total 4895
_reflns_threshold_expression I>2\s(I)
_cod_data_source_file b312633c.txt
_cod_data_source_block rice44
_cod_database_code 7151596

loop_
_symmetry_equiv_pos_as_xyz
'x, y, z'
'-x, -y, -z'

loop_
_atom_site_label
_atom_site_type_symbol
_atom_site_fract_x
_atom_site_fract_y
_atom_site_fract_z
_atom_site_U_iso_or_equiv
_atom_site_adp_type
_atom_site_occupancy
_atom_site_symmetry_multiplicity
_atom_site_calc_flag
_atom_site_refinement_flags
_atom_site_disorder_assembly
_atom_site_disorder_group
Br1 Br -0.38571(11) 0.49481(9) 0.26180(9) 0.0551(4) Uani 1 1 d . . .
C1 C 0.3751(10) 0.1962(8) 0.1260(8) 0.045(2) Uani 1 1 d . . .
H1A H 0.4301 0.1983 0.1979 0.054 Uiso 1 1 calc R . .
N2 N 0.4582(7) 0.2636(7) 0.0570(6) 0.0395(19) Uani 1 1 d . . .
C2A C 0.5567(10) 0.2021(9) 0.0197(9) 0.054(3) Uani 1 1 d . . .
H2AA H 0.6067 0.2454 -0.0242 0.080 Uiso 1 1 calc R . .
H2AB H 0.5134 0.1227 -0.0270 0.080 Uiso 1 1 calc R . .
H2AC H 0.6131 0.1990 0.0864 0.080 Uiso 1 1 calc R . .
C3 C 0.3887(10) 0.2917(9) -0.0451(8) 0.048(3) Uani 1 1 d . . .
H3A H 0.3604 0.2204 -0.1093 0.057 Uiso 1 1 calc R . .
H3B H 0.4495 0.3516 -0.0676 0.057 Uiso 1 1 calc R . .
C4 C 0.2710(10) 0.3368(9) -0.0236(8) 0.047(3) Uani 1 1 d . . .
H4A H 0.2178 0.3303 -0.0970 0.056 Uiso 1 1 calc R . .
H4B H 0.3003 0.4202 0.0191 0.056 Uiso 1 1 calc R . .
C4A C 0.1890(9) 0.2658(8) 0.0444(7) 0.037(2) Uani 1 1 d . . .
C4B C 0.0933(9) 0.3175(8) 0.1041(7) 0.036(2) Uani 1 1 d . . .
C5 C -0.0014(9) 0.3675(8) 0.0693(8) 0.042(2) Uani 1 1 d . . .
H5A H -0.0097 0.3833 -0.0024 0.050 Uiso 1 1 calc R . .
C6 C -0.0852(9) 0.3944(8) 0.1422(8) 0.039(2) Uani 1 1 d . . .
O6 O -0.1760(7) 0.4472(7) 0.1037(7) 0.067(2) Uani 1 1 d . . .
H6 H -0.2202 0.4596 0.1523 0.080 Uiso 1 1 calc R . .
C7 C -0.0748(10) 0.3686(10) 0.2477(9) 0.057(3) Uani 1 1 d . . .
H7A H -0.1333 0.3840 0.2944 0.069 Uiso 1 1 calc R . .
C8 C 0.0231(11) 0.3194(10) 0.2851(9) 0.059(3) Uani 1 1 d . . .
H8A H 0.0320 0.3036 0.3568 0.071 Uiso 1 1 calc R . .
C9 C 0.1048(10) 0.2957(8) 0.2128(8) 0.045(2) Uani 1 1 d . . .
O9 O 0.2067(7) 0.2448(6) 0.2352(5) 0.0518(19) Uani 1 1 d . . .
C9A C 0.2850(9) 0.2735(8) 0.1534(7) 0.038(2) Uani 1 1 d . . .
H9AA H 0.3380 0.3563 0.1845 0.045 Uiso 1 1 calc R . .
C10 C 0.1164(11) 0.1362(9) -0.0219(9) 0.057(3) Uani 1 1 d . . .
H10A H 0.0539 0.1051 0.0213 0.069 Uiso 1 1 calc R . .
H10B H 0.0684 0.1360 -0.0954 0.069 Uiso 1 1 calc R . .
C11 C 0.2024(10) 0.0517(9) -0.0445(10) 0.056(3) Uani 1 1 d . . .
H11A H 0.1486 -0.0301 -0.0698 0.067 Uiso 1 1 calc R . .
H11B H 0.2473 0.0672 -0.1055 0.067 Uiso 1 1 calc R . .
C12 C 0.3012(11) 0.0686(9) 0.0644(10) 0.058(3) Uani 1 1 d . . .
H12A H 0.2564 0.0339 0.1176 0.070 Uiso 1 1 calc R . .
H12B H 0.3630 0.0247 0.0440 0.070 Uiso 1 1 calc R . .
Br2 Br -0.39869(11) 0.06184(10) 0.26788(8) 0.0535(4) Uani 1 1 d . . .
C1' C 0.4102(12) -0.1763(10) 0.4083(9) 0.059(3) Uani 1 1 d . . .
H1'A H 0.4847 -0.1053 0.4318 0.070 Uiso 1 1 calc R . .
N2' N 0.4102(9) -0.2477(8) 0.4990(7) 0.051(2) Uani 1 1 d . . .
C2A' C 0.5269(12) -0.2905(11) 0.5151(10) 0.076(4) Uani 1 1 d . . .
H2AD H 0.5216 -0.3349 0.5716 0.113 Uiso 1 1 calc R . .
H2AE H 0.6027 -0.2236 0.5410 0.113 Uiso 1 1 calc R . .
H2AF H 0.5321 -0.3408 0.4432 0.113 Uiso 1 1 calc R . .
C3' C 0.2894(12) -0.3496(11) 0.4785(10) 0.067(3) Uani 1 1 d . . .
H3'A H 0.2917 -0.3805 0.5456 0.080 Uiso 1 1 calc R . .
H3'B H 0.2914 -0.4128 0.4134 0.080 Uiso 1 1 calc R . .
C4' C 0.1589(13) -0.3180(11) 0.4544(10) 0.072(4) Uani 1 1 d . . .
H4'A H 0.0886 -0.3909 0.4242 0.087 Uiso 1 1 calc R . .
H4'B H 0.1431 -0.2740 0.5260 0.087 Uiso 1 1 calc R . .
C4A' C 0.1610(11) -0.2451(9) 0.3698(9) 0.052(3) Uani 1 1 d . . .
C4B' C 0.0672(11) -0.1711(10) 0.3641(8) 0.053(3) Uani 1 1 d . . .
C5' C -0.0717(12) -0.2026(10) 0.3598(9) 0.068(3) Uani 1 1 d . . .
H5'A H -0.1132 -0.2727 0.2959 0.082 Uiso 1 1 calc R . .
H5'B H -0.0879 -0.2230 0.4303 0.082 Uiso 1 1 calc R . .
C6' C -0.1293(11) -0.1095(11) 0.3465(9) 0.059(3) Uani 1 1 d . . .
O6' O -0.2599(8) -0.1358(8) 0.3465(8) 0.084(3) Uani 1 1 d . . .
H6' H -0.2990 -0.1291 0.2867 0.101 Uiso 1 1 calc R . .
C7' C -0.0632(11) -0.0031(11) 0.3353(9) 0.061(3) Uani 1 1 d . . .
H7'A H -0.1067 0.0532 0.3254 0.073 Uiso 1 1 calc R . .
C8' C 0.0708(13) 0.0226(11) 0.3385(10) 0.069(3) Uani 1 1 d . . .
H8'A H 0.1186 0.0955 0.3325 0.083 Uiso 1 1 calc R . .
C9' C 0.1266(11) -0.0661(10) 0.3509(9) 0.057(3) Uani 1 1 d . . .
O9' O 0.2635(7) -0.0521(6) 0.3577(6) 0.060(2) Uani 1 1 d . . .
C9A' C 0.2842(11) -0.1410(9) 0.4137(9) 0.055(3) Uani 1 1 d . . .
H9AB H 0.2864 -0.1076 0.4956 0.066 Uiso 1 1 calc R . .
C10' C 0.1636(13) -0.3110(11) 0.2440(9) 0.069(3) Uani 1 1 d . . .
H10C H 0.0953 -0.3246 0.1828 0.083 Uiso 1 1 calc R . .
C11' C 0.2827(13) -0.3513(10) 0.2272(9) 0.066(3) Uani 1 1 d . . .
H11C H 0.2831 -0.4172 0.2607 0.079 Uiso 1 1 calc R . .
H11D H 0.2802 -0.3793 0.1453 0.079 Uiso 1 1 calc R . .
C12' C 0.4052(13) -0.2521(11) 0.2821(10) 0.070(3) Uani 1 1 d . . .
H12C H 0.4170 -0.1985 0.2330 0.084 Uiso 1 1 calc R . .
H12D H 0.4779 -0.2863 0.2843 0.084 Uiso 1 1 calc R . .

loop_
_atom_site_aniso_label
_atom_site_aniso_U_11
_atom_site_aniso_U_22
_atom_site_aniso_U_33
_atom_site_aniso_U_23
_atom_site_aniso_U_13
_atom_site_aniso_U_12
Br1 0.0497(7) 0.0519(6) 0.0608(7) 0.0006(5) 0.0200(6) 0.0173(5)
C1 0.054(7) 0.055(6) 0.051(6) 0.028(5) 0.032(5) 0.037(5)
N2 0.034(4) 0.057(5) 0.044(4) 0.022(4) 0.019(4) 0.028(4)
C2A 0.056(7) 0.069(7) 0.056(6) 0.018(6) 0.033(6) 0.041(6)
C3 0.056(7) 0.052(6) 0.050(6) 0.023(5) 0.026(5) 0.024(5)
C4 0.058(7) 0.055(6) 0.046(6) 0.026(5) 0.024(5) 0.029(5)
C4A 0.049(6) 0.037(5) 0.039(5) 0.015(4) 0.018(5) 0.027(5)
C4B 0.039(5) 0.038(5) 0.034(5) 0.010(4) 0.012(4) 0.015(4)
C5 0.050(6) 0.044(5) 0.038(5) 0.013(4) 0.012(5) 0.020(5)
C6 0.030(5) 0.039(5) 0.051(6) 0.011(5) 0.010(5) 0.014(4)
O6 0.059(5) 0.096(6) 0.081(5) 0.046(5) 0.040(4) 0.055(5)
C7 0.055(7) 0.075(8) 0.064(7) 0.031(6) 0.038(6) 0.032(6)
C8 0.072(8) 0.081(8) 0.059(7) 0.040(6) 0.046(6) 0.046(7)
C9 0.053(7) 0.040(5) 0.056(6) 0.024(5) 0.022(5) 0.025(5)
O9 0.066(5) 0.074(5) 0.049(4) 0.037(4) 0.036(4) 0.049(4)
C9A 0.039(6) 0.046(5) 0.039(5) 0.017(4) 0.018(4) 0.019(5)
C10 0.059(7) 0.048(6) 0.061(7) -0.004(5) 0.022(6) 0.020(5)
C11 0.040(6) 0.040(6) 0.078(8) -0.007(5) 0.018(6) 0.012(5)
C12 0.065(8) 0.053(7) 0.083(8) 0.032(6) 0.045(7) 0.037(6)
Br2 0.0618(8) 0.0692(7) 0.0391(6) 0.0103(5) 0.0119(5) 0.0395(6)
C1' 0.084(9) 0.063(7) 0.052(6) 0.025(6) 0.041(6) 0.037(6)
N2' 0.061(6) 0.062(6) 0.042(5) 0.018(4) 0.011(4) 0.036(5)
C2A' 0.077(9) 0.100(10) 0.075(8) 0.025(7) 0.018(7) 0.070(8)
C3' 0.090(10) 0.074(8) 0.052(7) 0.019(6) 0.027(7) 0.043(8)
C4' 0.106(11) 0.077(8) 0.055(7) 0.020(6) 0.045(7) 0.046(8)
C4A' 0.055(7) 0.048(6) 0.053(6) 0.010(5) 0.012(5) 0.017(6)
C4B' 0.062(8) 0.058(7) 0.038(6) 0.006(5) 0.003(5) 0.029(6)
C5' 0.074(9) 0.073(8) 0.037(6) -0.011(6) -0.007(6) 0.018(7)
C6' 0.047(7) 0.079(8) 0.053(7) 0.009(6) -0.002(6) 0.034(7)
O6' 0.060(6) 0.099(7) 0.095(7) 0.027(5) 0.011(5) 0.026(5)
C7' 0.046(7) 0.070(8) 0.055(7) 0.009(6) 0.007(6) 0.004(6)
C8' 0.082(10) 0.063(8) 0.066(8) 0.020(6) 0.016(7) 0.024(7)
C9' 0.055(7) 0.065(8) 0.048(6) 0.009(6) 0.010(6) 0.018(6)
O9' 0.059(5) 0.061(5) 0.070(5) 0.023(4) 0.023(4) 0.022(4)
C9A' 0.084(9) 0.065(7) 0.045(6) 0.029(5) 0.031(6) 0.049(7)
C10' 0.082(9) 0.087(9) 0.034(6) -0.005(6) 0.002(6) 0.043(7)
C11' 0.100(10) 0.055(7) 0.040(6) 0.002(5) 0.022(6) 0.021(7)
C12' 0.088(10) 0.080(8) 0.058(7) 0.021(6) 0.032(7) 0.042(8)

loop_
_atom_type_symbol
_atom_type_description
_atom_type_scat_dispersion_real
_atom_type_scat_dispersion_imag
_atom_type_scat_source
C C 0.0033 0.0016 'International Tables Vol C Tables 4.2.6.8 and 6.1.1.4'
H H 0.0000 0.0000 'International Tables Vol C Tables 4.2.6.8 and 6.1.1.4'
N N 0.0061 0.0033 'International Tables Vol C Tables 4.2.6.8 and 6.1.1.4'
O O 0.0106 0.0060 'International Tables Vol C Tables 4.2.6.8 and 6.1.1.4'
Br Br -0.2901 2.4595 'International Tables Vol C Tables 4.2.6.8 and 6.1.1.4'

loop_
_geom_angle_atom_site_label_1
_geom_angle_atom_site_label_2
_geom_angle_atom_site_label_3
_geom_angle
_geom_angle_site_symmetry_1
_geom_angle_site_symmetry_3
_geom_angle_publ_flag
C12 C1 C9A 111.9(9) . . ?
C12 C1 N2 115.8(8) . . ?
C9A C1 N2 101.4(7) . . ?
C12 C1 H1A 109.1 . . ?
C9A C1 H1A 109.1 . . ?
N2 C1 H1A 109.1 . . ?
C2A N2 C3 109.2(7) . . ?
C2A N2 C1 111.0(7) . . ?
C3 N2 C1 117.5(7) . . ?
N2 C2A H2AA 109.5 . . ?
N2 C2A H2AB 109.5 . . ?
H2AA C2A H2AB 109.5 . . ?
N2 C2A H2AC 109.5 . . ?
H2AA C2A H2AC 109.5 . . ?
H2AB C2A H2AC 109.5 . . ?
N2 C3 C4 114.5(7) . . ?
N2 C3 H3A 108.6 . . ?
C4 C3 H3A 108.6 . . ?
N2 C3 H3B 108.6 . . ?
C4 C3 H3B 108.6 . . ?
H3A C3 H3B 107.6 . . ?
C3 C4 C4A 111.8(7) . . ?
C3 C4 H4A 109.3 . . ?
C4A C4 H4A 109.3 . . ?
C3 C4 H4B 109.3 . . ?
C4A C4 H4B 109.3 . . ?
H4A C4 H4B 107.9 . . ?
C4B C4A C9A 97.6(7) . . ?
C4B C4A C10 106.5(8) . . ?
C9A C4A C10 112.0(7) . . ?
C4B C4A C4 119.5(7) . . ?
C9A C4A C4 104.8(8) . . ?
C10 C4A C4 115.0(8) . . ?
C5 C4B C9 119.2(8) . . ?
C5 C4B C4A 133.5(8) . . ?
C9 C4B C4A 107.0(7) . . ?
C4B C5 C6 119.4(8) . . ?
C4B C5 H5A 120.3 . . ?
C6 C5 H5A 120.3 . . ?
O6 C6 C7 122.9(9) . . ?
O6 C6 C5 116.7(8) . . ?
C7 C6 C5 120.4(8) . . ?
C6 O6 H6 109.5 . . ?
C6 C7 C8 120.6(9) . . ?
C6 C7 H7A 119.7 . . ?
C8 C7 H7A 119.7 . . ?
C9 C8 C7 117.7(9) . . ?
C9 C8 H8A 121.2 . . ?
C7 C8 H8A 121.2 . . ?
C8 C9 C4B 122.6(9) . . ?
C8 C9 O9 125.4(9) . . ?
C4B C9 O9 112.0(8) . . ?
C9 O9 C9A 102.8(6) . . ?
O9 C9A C1 115.4(7) . . ?
O9 C9A C4A 105.7(7) . . ?
C1 C9A C4A 111.4(7) . . ?
O9 C9A H9AA 108.0 . . ?
C1 C9A H9AA 108.0 . . ?
C4A C9A H9AA 108.0 . . ?
C11 C10 C4A 115.3(9) . . ?
C11 C10 H10A 108.5 . . ?
C4A C10 H10A 108.5 . . ?
C11 C10 H10B 108.5 . . ?
C4A C10 H10B 108.5 . . ?
H10A C10 H10B 107.5 . . ?
C12 C11 C10 110.7(8) . . ?
C12 C11 H11A 109.5 . . ?
C10 C11 H11A 109.5 . . ?
C12 C11 H11B 109.5 . . ?
C10 C11 H11B 109.5 . . ?
H11A C11 H11B 108.1 . . ?
C1 C12 C11 115.3(8) . . ?
C1 C12 H12A 108.4 . . ?
C11 C12 H12A 108.4 . . ?
C1 C12 H12B 108.4 . . ?
C11 C12 H12B 108.4 . . ?
H12A C12 H12B 107.5 . . ?
C9A' C1' N2' 101.1(8) . . ?
C9A' C1' C12' 110.0(9) . . ?
N2' C1' C12' 113.8(8) . . ?
C9A' C1' H1'A 110.5 . . ?
N2' C1' H1'A 110.5 . . ?
C12' C1' H1'A 110.5 . . ?
C2A' N2' C3' 110.1(9) . . ?
C2A' N2' C1' 112.9(8) . . ?
C3' N2' C1' 114.4(8) . . ?
N2' C2A' H2AD 109.5 . . ?
N2' C2A' H2AE 109.5 . . ?
H2AD C2A' H2AE 109.5 . . ?
N2' C2A' H2AF 109.5 . . ?
H2AD C2A' H2AF 109.5 . . ?
H2AE C2A' H2AF 109.5 . . ?
N2' C3' C4' 115.5(9) . . ?
N2' C3' H3'A 108.4 . . ?
C4' C3' H3'A 108.4 . . ?
N2' C3' H3'B 108.4 . . ?
C4' C3' H3'B 108.4 . . ?
H3'A C3' H3'B 107.5 . . ?
C4A' C4' C3' 111.1(10) . . ?
C4A' C4' H4'A 109.4 . . ?
C3' C4' H4'A 109.4 . . ?
C4A' C4' H4'B 109.4 . . ?
C3' C4' H4'B 109.4 . . ?
H4'A C4' H4'B 108.0 . . ?
C4' C4A' C4B' 119.6(9) . . ?
C4' C4A' C9A' 107.0(9) . . ?
C4B' C4A' C9A' 96.6(8) . . ?
C4' C4A' C10' 115.6(9) . . ?
C4B' C4A' C10' 108.3(8) . . ?
C9A' C4A' C10' 107.4(9) . . ?
C9' C4B' C5' 119.8(10) . . ?
C9' C4B' C4A' 109.8(10) . . ?
C5' C4B' C4A' 130.1(10) . . ?
C6' C5' C4B' 113.5(11) . . ?
C6' C5' H5'A 108.9 . . ?
C4B' C5' H5'A 108.9 . . ?
C6' C5' H5'B 108.9 . . ?
C4B' C5' H5'B 108.9 . . ?
H5'A C5' H5'B 107.7 . . ?
C7' C6' O6' 121.5(10) . . ?
C7' C6' C5' 124.0(12) . . ?
O6' C6' C5' 114.5(11) . . ?
C6' O6' H6' 109.5 . . ?
C6' C7' C8' 120.4(12) . . ?
C6' C7' H7'A 119.8 . . ?
C8' C7' H7'A 119.8 . . ?
C9' C8' C7' 116.0(12) . . ?
C9' C8' H8'A 122.0 . . ?
C7' C8' H8'A 122.0 . . ?
C4B' C9' C8' 126.3(12) . . ?
C4B' C9' O9' 111.3(10) . . ?
C8' C9' O9' 122.4(11) . . ?
C9A' O9' C9' 101.9(8) . . ?
O9' C9A' C1' 117.3(8) . . ?
O9' C9A' C4A' 106.0(8) . . ?
C1' C9A' C4A' 114.6(9) . . ?
O9' C9A' H9AB 106.0 . . ?
C1' C9A' H9AB 106.0 . . ?
C4A' C9A' H9AB 106.0 . . ?
C11' C10' C4A' 116.3(9) . . ?
C11' C10' H10C 121.8 . . ?
C4A' C10' H10C 121.8 . . ?
C12' C11' C10' 111.7(9) . . ?
C12' C11' H11C 109.3 . . ?
C10' C11' H11C 109.3 . . ?
C12' C11' H11D 109.3 . . ?
C10' C11' H11D 109.3 . . ?
H11C C11' H11D 107.9 . . ?
C11' C12' C1' 115.8(10) . . ?
C11' C12' H12C 108.3 . . ?
C1' C12' H12C 108.3 . . ?
C11' C12' H12D 108.3 . . ?
C1' C12' H12D 108.3 . . ?
H12C C12' H12D 107.4 . . ?

loop_
_geom_bond_atom_site_label_1
_geom_bond_atom_site_label_2
_geom_bond_distance
_geom_bond_site_symmetry_2
_geom_bond_publ_flag
C1 C12 1.510(14) . ?
C1 C9A 1.518(11) . ?
C1 N2 1.530(11) . ?
C1 H1A 0.9800 . ?
N2 C2A 1.497(11) . ?
N2 C3 1.509(11) . ?
C2A H2AA 0.9600 . ?
C2A H2AB 0.9600 . ?
C2A H2AC 0.9600 . ?
C3 C4 1.529(12) . ?
C3 H3A 0.9700 . ?
C3 H3B 0.9700 . ?
C4 C4A 1.538(12) . ?
C4 H4A 0.9700 . ?
C4 H4B 0.9700 . ?
C4A C4B 1.515(12) . ?
C4A C9A 1.539(12) . ?
C4A C10 1.537(13) . ?
C4B C5 1.371(12) . ?
C4B C9 1.399(12) . ?
C5 C6 1.395(12) . ?
C5 H5A 0.9300 . ?
C6 O6 1.376(10) . ?
C6 C7 1.382(13) . ?
O6 H6 0.8200 . ?
C7 C8 1.402(14) . ?
C7 H7A 0.9300 . ?
C8 C9 1.363(13) . ?
C8 H8A 0.9300 . ?
C9 O9 1.406(11) . ?
O9 C9A 1.442(10) . ?
C9A H9AA 0.9800 . ?
C10 C11 1.538(13) . ?
C10 H10A 0.9700 . ?
C10 H10B 0.9700 . ?
C11 C12 1.526(15) . ?
C11 H11A 0.9700 . ?
C11 H11B 0.9700 . ?
C12 H12A 0.9700 . ?
C12 H12B 0.9700 . ?
C1' C9A' 1.528(14) . ?
C1' N2' 1.543(12) . ?
C1' C12' 1.582(14) . ?
C1' H1'A 0.9800 . ?
N2' C2A' 1.479(12) . ?
N2' C3' 1.513(15) . ?
C2A' H2AD 0.9600 . ?
C2A' H2AE 0.9600 . ?
C2A' H2AF 0.9600 . ?
C3' C4' 1.555(16) . ?
C3' H3'A 0.9700 . ?
C3' H3'B 0.9700 . ?
C4' C4A' 1.493(14) . ?
C4' H4'A 0.9700 . ?
C4' H4'B 0.9700 . ?
C4A' C4B' 1.504(14) . ?
C4A' C9A' 1.531(15) . ?
C4A' C10' 1.562(14) . ?
C4B' C9' 1.329(15) . ?
C4B' C5' 1.454(15) . ?
C5' C6' 1.430(15) . ?
C5' H5'A 0.9700 . ?
C5' H5'B 0.9700 . ?
C6' C7' 1.355(15) . ?
C6' O6' 1.376(13) . ?
O6' H6' 0.8200 . ?
C7' C8' 1.404(16) . ?
C7' H7'A 0.9300 . ?
C8' C9' 1.369(15) . ?
C8' H8'A 0.9300 . ?
C9' O9' 1.442(13) . ?
O9' C9A' 1.433(11) . ?
C9A' H9AB 0.9800 . ?
C10' C11' 1.505(16) . ?
C10' H10C 0.9300 . ?
C11' C12' 1.508(16) . ?
C11' H11C 0.9700 . ?
C11' H11D 0.9700 . ?
C12' H12C 0.9700 . ?
C12' H12D 0.9700 . ?

loop_
_geom_torsion_atom_site_label_1
_geom_torsion_atom_site_label_2
_geom_torsion_atom_site_label_3
_geom_torsion_atom_site_label_4
_geom_torsion
_geom_torsion_site_symmetry_1
_geom_torsion_site_symmetry_2
_geom_torsion_site_symmetry_3
_geom_torsion_site_symmetry_4
_geom_torsion_publ_flag
C12 C1 N2 C2A -58.7(11) . . . . ?
C9A C1 N2 C2A -180.0(8) . . . . ?
C12 C1 N2 C3 68.1(10) . . . . ?
C9A C1 N2 C3 -53.2(10) . . . . ?
C2A N2 C3 C4 170.8(9) . . . . ?
C1 N2 C3 C4 43.2(11) . . . . ?
N2 C3 C4 C4A -42.2(12) . . . . ?
C3 C4 C4A C4B 162.2(8) . . . . ?
C3 C4 C4A C9A 54.4(10) . . . . ?
C3 C4 C4A C10 -69.1(11) . . . . ?
C9A C4A C4B C5 160.7(11) . . . . ?
C10 C4A C4B C5 -83.5(13) . . . . ?
C4 C4A C4B C5 49.0(15) . . . . ?
C9A C4A C4B C9 -25.6(9) . . . . ?
C10 C4A C4B C9 90.2(9) . . . . ?
C4 C4A C4B C9 -137.3(9) . . . . ?
C9 C4B C5 C6 -0.8(14) . . . . ?
C4A C4B C5 C6 172.3(9) . . . . ?
C4B C5 C6 O6 178.4(9) . . . . ?
C4B C5 C6 C7 -1.4(15) . . . . ?
O6 C6 C7 C8 -177.2(10) . . . . ?
C5 C6 C7 C8 2.5(16) . . . . ?
C6 C7 C8 C9 -1.5(17) . . . . ?
C7 C8 C9 C4B -0.7(17) . . . . ?
C7 C8 C9 O9 -178.9(10) . . . . ?
C5 C4B C9 C8 1.8(15) . . . . ?
C4A C4B C9 C8 -173.0(10) . . . . ?
C5 C4B C9 O9 -179.8(9) . . . . ?
C4A C4B C9 O9 5.5(11) . . . . ?
C8 C9 O9 C9A -162.5(10) . . . . ?
C4B C9 O9 C9A 19.1(10) . . . . ?
C9 O9 C9A C1 -159.4(8) . . . . ?
C9 O9 C9A C4A -35.8(9) . . . . ?
C12 C1 C9A O9 65.8(11) . . . . ?
N2 C1 C9A O9 -170.2(7) . . . . ?
C12 C1 C9A C4A -54.7(10) . . . . ?
N2 C1 C9A C4A 69.4(9) . . . . ?
C4B C4A C9A O9 37.6(8) . . . . ?
C10 C4A C9A O9 -73.7(9) . . . . ?
C4 C4A C9A O9 160.9(7) . . . . ?
C4B C4A C9A C1 163.6(7) . . . . ?
C10 C4A C9A C1 52.3(10) . . . . ?
C4 C4A C9A C1 -73.1(9) . . . . ?
C4B C4A C10 C11 -154.6(9) . . . . ?
C9A C4A C10 C11 -49.0(12) . . . . ?
C4 C4A C10 C11 70.5(12) . . . . ?
C4A C10 C11 C12 45.8(13) . . . . ?
C9A C1 C12 C11 54.1(11) . . . . ?
N2 C1 C12 C11 -61.4(11) . . . . ?
C10 C11 C12 C1 -48.4(12) . . . . ?
C9A' C1' N2' C2A' -178.0(9) . . . . ?
C12' C1' N2' C2A' 64.1(13) . . . . ?
C9A' C1' N2' C3' 55.1(10) . . . . ?
C12' C1' N2' C3' -62.8(12) . . . . ?
C2A' N2' C3' C4' -177.3(9) . . . . ?
C1' N2' C3' C4' -48.9(11) . . . . ?
N2' C3' C4' C4A' 45.4(13) . . . . ?
C3' C4' C4A' C4B' -159.4(10) . . . . ?
C3' C4' C4A' C9A' -51.2(12) . . . . ?
C3' C4' C4A' C10' 68.4(13) . . . . ?
C4' C4A' C4B' C9' 139.1(11) . . . . ?
C9A' C4A' C4B' C9' 25.3(10) . . . . ?
C10' C4A' C4B' C9' -85.5(11) . . . . ?
C4' C4A' C4B' C5' -47.4(16) . . . . ?
C9A' C4A' C4B' C5' -161.2(10) . . . . ?
C10' C4A' C4B' C5' 88.0(13) . . . . ?
C9' C4B' C5' C6' -2.8(14) . . . . ?
C4A' C4B' C5' C6' -175.8(10) . . . . ?
C4B' C5' C6' C7' 2.0(16) . . . . ?
C4B' C5' C6' O6' -177.7(9) . . . . ?
O6' C6' C7' C8' 178.4(10) . . . . ?
C5' C6' C7' C8' -1.3(17) . . . . ?
C6' C7' C8' C9' 1.3(16) . . . . ?
C5' C4B' C9' C8' 3.4(17) . . . . ?
C4A' C4B' C9' C8' 177.6(10) . . . . ?
C5' C4B' C9' O9' -179.9(9) . . . . ?
C4A' C4B' C9' O9' -5.6(12) . . . . ?
C7' C8' C9' C4B' -2.5(17) . . . . ?
C7' C8' C9' O9' -178.9(9) . . . . ?
C4B' C9' O9' C9A' -18.6(11) . . . . ?
C8' C9' O9' C9A' 158.3(10) . . . . ?
C9' O9' C9A' C1' 164.3(9) . . . . ?
C9' O9' C9A' C4A' 34.9(9) . . . . ?
N2' C1' C9A' O9' 167.4(9) . . . . ?
C12' C1' C9A' O9' -72.0(12) . . . . ?
N2' C1' C9A' C4A' -67.3(10) . . . . ?
C12' C1' C9A' C4A' 53.3(11) . . . . ?
C4' C4A' C9A' O9' -160.3(8) . . . . ?
C4B' C4A' C9A' O9' -36.6(9) . . . . ?
C10' C4A' C9A' O9' 75.0(9) . . . . ?
C4' C4A' C9A' C1' 68.7(10) . . . . ?
C4B' C4A' C9A' C1' -167.6(8) . . . . ?
C10' C4A' C9A' C1' -56.0(11) . . . . ?
C4' C4A' C10' C11' -65.0(15) . . . . ?
C4B' C4A' C10' C11' 157.7(10) . . . . ?
C9A' C4A' C10' C11' 54.3(12) . . . . ?
C4A' C10' C11' C12' -50.0(14) . . . . ?
C10' C11' C12' C1' 45.4(13) . . . . ?
C9A' C1' C12' C11' -47.1(13) . . . . ?
N2' C1' C12' C11' 65.5(13) . . . . ?
